data_1577420
loop_
_publ_author_name
'Gong, Yanxiang'
'Jia, Yiran'
'Yang, Jie'
'Zhang, Jun'
'Xia, Meng'
'Wang, Xi-Yang'
'Wang, Yunsheng'
'Tao, Ying'
'Fang, Manman'
'Yang, Quan-Hong'
'Zhong Tang, Ben'
'Li, Zhen'

_publ_section_title
;
 Inhibition of shuttle effect in organic cathode and in situ mechanistic
 exploration
;
_journal_name_full 'Energy &amp; Environmental Science'
_journal_paper_doi 10.1039/D6EE00605A
_journal_year 2026
_chemical_formula_moiety 'C43 H36 N2 O'
_chemical_formula_sum 'C43 H36 N2 O'
_chemical_formula_weight 596.74
_space_group_crystal_system monoclinic
_space_group_IT_number 15
_space_group_name_Hall '-C 2yc'
_space_group_name_H-M_alt 'C 1 2/c 1'
_atom_sites_solution_hydrogens geom
_atom_sites_solution_primary iterative
_audit_block_doi 10.5517/ccdc.csd.cc2np7cz
_audit_creation_date 2023-10-07
_audit_creation_method
;
Olex2 1.5
(compiled 2023.08.24 svn.re1ec1418 for OlexSys, GUI svn.r6817)
;
_audit_update_record
;
2025-06-10 deposited with the CCDC.	2026-06-17 downloaded from the CCDC.
;
_cell_angle_alpha 90
_cell_angle_beta 91.784(4)
_cell_angle_gamma 90
_cell_formula_units_Z 4
_cell_length_a 14.9752(6)
_cell_length_b 12.2740(6)
_cell_length_c 17.4233(9)
_cell_measurement_reflns_used 3368
_cell_measurement_temperature 273
_cell_measurement_theta_max 64.0650
_cell_measurement_theta_min 4.6430
_cell_volume 3200.9(3)
_computing_cell_refinement 'CrysAlisPro 1.171.41.89a (Rigaku OD, 2020)'
_computing_data_collection 'CrysAlisPro 1.171.41.89a (Rigaku OD, 2020)'
_computing_data_reduction 'CrysAlisPro 1.171.41.89a (Rigaku OD, 2020)'
_computing_molecular_graphics 'Olex2 1.5 (Dolomanov et al., 2009)'
_computing_publication_material 'Olex2 1.5 (Dolomanov et al., 2009)'
_computing_structure_refinement 'SHELXL 2018/3 (Sheldrick, 2015)'
_computing_structure_solution 'olex2.solve 1.5 (Bourhis et al., 2015)'
_diffrn_ambient_temperature 273
_diffrn_detector 'Hybrid Pixel Array Detector'
_diffrn_detector_area_resol_mean 10.0000
_diffrn_measured_fraction_theta_full 0.989
_diffrn_measured_fraction_theta_max 0.984
_diffrn_measurement_details
;
List of Runs (angles in degrees, time in seconds):

  # Type    Start    End  Width  t~exp~   \w     \q     \k     \f   Frames
#--------------------------------------------------------------------------
  1  \w     43.00  69.00   0.50    0.50    --   42.30 -82.00 120.00   52
  2  \w     83.00 122.00   0.50    0.50    --   42.30  43.00-180.00   78
  3  \w     17.00  64.00   0.50    0.50    --   42.30 -82.00-180.00   94
  4  \w     18.00 102.00   0.50    0.50    --   42.30  65.00 -30.00  168
  5  \w    -47.00  65.00   0.50    0.50    --   42.30 -32.00-180.00  224
  6  \w     27.00  76.00   0.50    0.50    --   42.30  43.00-180.00   98
  7  \w    -45.00  50.00   0.50    0.50    --   42.30 -65.00 -30.00  190
  8  \w     18.00  70.00   0.50    0.50    --   42.30 -82.00 -90.00  104
  9  \w    -20.00  65.00   0.50    0.50    --   42.30 -82.00  90.00  170
 10  \w    -39.00   7.00   0.50    0.50    --   42.30 -82.00 120.00   92
 11  \w    -15.00  35.00   0.50    0.50    --   42.30 -65.00  30.00  100
 12  \w    -43.00 -18.00   0.50    0.50    --   42.30 -65.00  30.00   50
 13  \w    -44.00 -16.00   0.50    0.50    --   42.30 -82.00 -90.00   56
 14  \w     21.00  61.00   0.50    0.50    --   42.30 -77.00-150.00   80
 15  \w     31.00  66.00   0.50    0.50    --   42.30 -82.00  60.00   70
 16  \w     98.00 148.00   0.50    0.80    --   93.70  82.00 -90.00  100
 17  \w     50.00 101.00   0.50    0.80    --   93.70 -82.00 -30.00  102
 18  \w     70.00  96.00   0.50    0.80    --   93.70  82.00 -90.00   52
 19  \w      6.00 121.00   0.50    0.80    --   93.70 -82.00  30.00  230
 20  \w     12.00  99.00   0.50    0.80    --   93.70 -82.00-180.00  174
 21  \w     86.00 118.00   0.50    0.80    --   93.70 -82.00-150.00   64
 22  \w     68.00 183.00   0.50    0.80    --   93.70  59.00  30.00  230
 23  \w     68.00  94.00   0.50    0.80    --   93.70 -82.00 -60.00   52
 24  \w     45.00 121.00   0.50    0.80    --   93.70 -82.00-120.00  152
 25  \w      7.00  52.00   0.50    0.80    --   93.70 -82.00 -60.00   90
 26  \w     69.00 178.00   0.50    0.80    --   93.70  68.00   0.00  218
 27  \w     14.00  76.00   0.50    0.80    --   93.70 -82.00-150.00  124
 28  \w     24.00 102.00   0.50    0.80    --   93.70 -82.00  90.00  156
 29  \w     22.00  62.00   0.50    0.80    --   93.70 -82.00 120.00   80
 30  \w     76.00 102.00   0.50    0.80    --   93.70 -82.00 120.00   52
 31  \w     15.00  40.00   0.50    0.80    --   93.70 -82.00  60.00   50
 32  \w     81.00 106.00   0.50    0.80    --   93.70 -82.00 -90.00   50
 33  \w     18.00  44.00   0.50    0.80    --   93.70 -82.00 -90.00   52
 34  \w     23.00  71.00   0.50    0.80    --   93.70 -82.00 150.00   96
 35  \w     65.00  90.00   0.50    0.80    --   93.70 -82.00   0.00   50
 36  \w     69.00 151.00   0.50    0.80    --   93.70  68.00 -30.00  164
 37  \w     80.00 143.00   0.50    0.80    --   93.70  68.00  60.00  126
 38  \w     50.00  96.00   0.50    0.80    --   93.70 -82.00  60.00   92
;
_diffrn_measurement_device 'four-circle diffractometer'
_diffrn_measurement_device_type 'XtaLAB Pro II AFC12 (RINC): Kappa single'
_diffrn_measurement_method '\w scans'
_diffrn_orient_matrix_type 'CrysAlisPro convention (1999,Acta A55,543-557)'
_diffrn_orient_matrix_UB_11 0.0520706000
_diffrn_orient_matrix_UB_12 0.0498894000
_diffrn_orient_matrix_UB_13 0.0691365000
_diffrn_orient_matrix_UB_21 0.0417268000
_diffrn_orient_matrix_UB_22 0.0847179000
_diffrn_orient_matrix_UB_23 -0.0533166000
_diffrn_orient_matrix_UB_31 -0.0783439000
_diffrn_orient_matrix_UB_32 0.0781629000
_diffrn_orient_matrix_UB_33 0.0139472000
_diffrn_radiation_monochromator mirror
_diffrn_radiation_probe x-ray
_diffrn_radiation_type 'Cu K\a'
_diffrn_radiation_wavelength 1.54184
_diffrn_reflns_av_R_equivalents 0.1406
_diffrn_reflns_av_unetI/netI 0.1096
_diffrn_reflns_Laue_measured_fraction_full 0.989
_diffrn_reflns_Laue_measured_fraction_max 0.984
_diffrn_reflns_limit_h_max 16
_diffrn_reflns_limit_h_min -18
_diffrn_reflns_limit_k_max 14
_diffrn_reflns_limit_k_min -14
_diffrn_reflns_limit_l_max 18
_diffrn_reflns_limit_l_min -20
_diffrn_reflns_number 13265
_diffrn_reflns_point_group_measured_fraction_full 0.989
_diffrn_reflns_point_group_measured_fraction_max 0.984
_diffrn_reflns_theta_full 67.684
_diffrn_reflns_theta_max 68.218
_diffrn_reflns_theta_min 4.659
_diffrn_source 'micro-focus sealed X-ray tube'
_diffrn_source_type 'Rigaku (Cu) X-ray Source'
_exptl_absorpt_coefficient_mu 0.567
_exptl_absorpt_correction_T_max 1.00000
_exptl_absorpt_correction_T_min 0.14595
_exptl_absorpt_correction_type multi-scan
_exptl_absorpt_process_details
;
CrysAlisPro 1.171.41.89a (Rigaku Oxford Diffraction, 2020)
Empirical absorption correction using spherical harmonics,
implemented in SCALE3 ABSPACK scaling algorithm.
;
_exptl_crystal_colour colourless
_exptl_crystal_colour_primary colourless
_exptl_crystal_density_diffrn 1.238
_exptl_crystal_description block
_exptl_crystal_F_000 1264
_exptl_crystal_size_max 0.53
_exptl_crystal_size_mid 0.22
_exptl_crystal_size_min 0.12
_refine_diff_density_max 0.230
_refine_diff_density_min -0.223
_refine_diff_density_rms 0.054
_refine_ls_extinction_coef 0.0008(3)
_refine_ls_extinction_expression Fc^*^=kFc[1+0.001xFc^2^\l^3^/sin(2\q)]^-1/4^
_refine_ls_extinction_method 'SHELXL-2018/3 (Sheldrick 2018)'
_refine_ls_goodness_of_fit_ref 1.078
_refine_ls_hydrogen_treatment constr
_refine_ls_matrix_type full
_refine_ls_number_parameters 212
_refine_ls_number_reflns 2887
_refine_ls_number_restraints 0
_refine_ls_restrained_S_all 1.078
_refine_ls_R_factor_all 0.0996
_refine_ls_R_factor_gt 0.0761
_refine_ls_shift/su_max 0.001
_refine_ls_shift/su_mean 0.000
_refine_ls_structure_factor_coef Fsqd
_refine_ls_weighting_details 'w=1/[\s^2^(Fo^2^)+(0.1284P)^2^] where P=(Fo^2^+2Fc^2^)/3'
_refine_ls_weighting_scheme calc
_refine_ls_wR_factor_gt 0.2163
_refine_ls_wR_factor_ref 0.2492
_reflns_Friedel_coverage 0.000
_reflns_number_gt 1928
_reflns_number_total 2887
_reflns_threshold_expression 'I > 2\s(I)'
_cod_data_source_file d6ee00605a7.cif
_cod_data_source_block wls_auto
_cod_database_code 1577420
_shelx_shelxl_version_number 2018/3
_shelx_space_group_comment
;
The symmetry employed for this shelxl refinement is uniquely defined
by the following loop, which should always be used as a source of
symmetry information in preference to the above space-group names.
They are only intended as comments.
;
_shelx_estimated_absorpt_t_max 0.935
_shelx_estimated_absorpt_t_min 0.753
_olex2_refinement_description
;
1. Fixed Uiso
 At 1.2 times of:
  All C(H) groups
 At 1.5 times of:
  All C(H,H,H) groups
2.a Aromatic/amide H refined with riding coordinates:
 C18(H18), C1(H1), C17(H17), C20(H20), C21(H21), C4(H4), C8(H8), C2(H2),
 C3(H3), C11(H11), C9(H9), C10(H10)
2.b Idealised Me refined as rotating group:
 C14(H14A,H14B,H14C), C15(H15A,H15B,H15C)
;
_olex2_submission_special_instructions 'No special instructions were received'
_oxdiff_exptl_absorpt_empirical_details
;
Empirical correction (ABSPACK) includes:
- Absorption correction using spherical harmonics
- Frame scaling
;
_oxdiff_exptl_absorpt_empirical_full_max 6.899
_oxdiff_exptl_absorpt_empirical_full_min 0.202

loop_
_space_group_symop_operation_xyz
'x, y, z'
'-x, y, -z+1/2'
'x+1/2, y+1/2, z'
'-x+1/2, y+1/2, -z+1/2'
'-x, -y, -z'
'x, -y, z-1/2'
'-x+1/2, -y+1/2, -z'
'x+1/2, -y+1/2, z-1/2'

loop_
_atom_site_label
_atom_site_type_symbol
_atom_site_fract_x
_atom_site_fract_y
_atom_site_fract_z
_atom_site_U_iso_or_equiv
_atom_site_adp_type
_atom_site_occupancy
_atom_site_site_symmetry_order
_atom_site_calc_flag
_atom_site_refinement_flags_posn
_atom_site_refinement_flags_adp
_atom_site_refinement_flags_occupancy
_atom_site_disorder_assembly
_atom_site_disorder_group
O1 O 0.500000 0.8478(2) 0.750000 0.0788(8) Uani 1 2 d S T P . .
N1 N 0.30354(13) 0.54524(18) 0.50377(12) 0.0630(6) Uani 1 1 d . . . . .
C5 C 0.28416(16) 0.51692(19) 0.36623(14) 0.0570(6) Uani 1 1 d . . . . .
C6 C 0.32598(15) 0.57226(19) 0.42819(14) 0.0558(6) Uani 1 1 d . . . . .
C22 C 0.500000 0.7501(3) 0.750000 0.0627(9) Uani 1 2 d S T P . .
C7 C 0.22031(15) 0.4941(2) 0.51632(14) 0.0596(7) Uani 1 1 d . . . . .
C19 C 0.44734(16) 0.6902(2) 0.68866(14) 0.0593(7) Uani 1 1 d . . . . .
C16 C 0.35125(16) 0.5955(2) 0.56691(15) 0.0615(7) Uani 1 1 d . . . . .
C18 C 0.47266(16) 0.5900(2) 0.65982(15) 0.0637(7) Uani 1 1 d . . . . .
H18 H 0.521687 0.553792 0.681747 0.076 Uiso 1 1 calc R U . . .
C1 C 0.38804(16) 0.6546(2) 0.41470(16) 0.0668(7) Uani 1 1 d . . . . .
H1 H 0.415996 0.690457 0.455895 0.080 Uiso 1 1 calc R U . . .
C13 C 0.22382(18) 0.4205(2) 0.38063(17) 0.0670(7) Uani 1 1 d . . . . .
C17 C 0.42561(16) 0.5435(2) 0.59876(15) 0.0647(7) Uani 1 1 d . . . . .
H17 H 0.443937 0.477124 0.578964 0.078 Uiso 1 1 calc R U . . .
C12 C 0.17747(17) 0.4362(2) 0.45665(16) 0.0639(7) Uani 1 1 d . . . . .
C20 C 0.37276(18) 0.7415(2) 0.65599(16) 0.0722(8) Uani 1 1 d . . . . .
H20 H 0.354697 0.808426 0.675097 0.087 Uiso 1 1 calc R U . . .
C21 C 0.32533(18) 0.6947(2) 0.59589(16) 0.0746(8) Uani 1 1 d . . . . .
H21 H 0.275519 0.730108 0.574645 0.090 Uiso 1 1 calc R U . . .
C4 C 0.30633(19) 0.5490(2) 0.29308(16) 0.0696(8) Uani 1 1 d . . . . .
H4 H 0.279075 0.514000 0.251208 0.084 Uiso 1 1 calc R U . . .
C8 C 0.18155(19) 0.5002(3) 0.58780(17) 0.0779(8) Uani 1 1 d . . . . .
H8 H 0.210510 0.538483 0.627335 0.093 Uiso 1 1 calc R U . . .
C2 C 0.40802(19) 0.6831(3) 0.34040(18) 0.0756(8) Uani 1 1 d . . . . .
H2 H 0.449356 0.737951 0.331785 0.091 Uiso 1 1 calc R U . . .
C3 C 0.3673(2) 0.6309(2) 0.27966(18) 0.0765(9) Uani 1 1 d . . . . .
H3 H 0.380383 0.650233 0.229654 0.092 Uiso 1 1 calc R U . . .
C11 C 0.0961(2) 0.3874(3) 0.4720(2) 0.0861(9) Uani 1 1 d . . . . .
H11 H 0.065867 0.349034 0.433233 0.103 Uiso 1 1 calc R U . . .
C9 C 0.1014(2) 0.4507(3) 0.6008(2) 0.0877(10) Uani 1 1 d . . . . .
H9 H 0.076146 0.455561 0.648804 0.105 Uiso 1 1 calc R U . . .
C10 C 0.0590(2) 0.3945(3) 0.5434(2) 0.0957(11) Uani 1 1 d . . . . .
H10 H 0.004741 0.360629 0.552205 0.115 Uiso 1 1 calc R U . . .
C14 C 0.2827(3) 0.3180(2) 0.3892(2) 0.1036(12) Uani 1 1 d . . . . .
H14A H 0.310525 0.303172 0.341413 0.155 Uiso 1 1 calc R U . . .
H14B H 0.246406 0.257066 0.402994 0.155 Uiso 1 1 calc R U . . .
H14C H 0.327953 0.330017 0.428561 0.155 Uiso 1 1 calc R U . . .
C15 C 0.1548(3) 0.4051(3) 0.3142(2) 0.1013(11) Uani 1 1 d . . . . .
H15A H 0.120902 0.470865 0.307129 0.152 Uiso 1 1 calc R U . . .
H15B H 0.115310 0.346264 0.326158 0.152 Uiso 1 1 calc R U . . .
H15C H 0.185166 0.388421 0.267926 0.152 Uiso 1 1 calc R U . . .

loop_
_atom_site_aniso_label
_atom_site_aniso_U_11
_atom_site_aniso_U_22
_atom_site_aniso_U_33
_atom_site_aniso_U_23
_atom_site_aniso_U_13
_atom_site_aniso_U_12
O1 0.100(2) 0.0630(17) 0.0740(19) 0.000 0.0069(14) 0.000
N1 0.0549(11) 0.0820(15) 0.0517(13) 0.0039(10) -0.0037(9) 0.0043(10)
C5 0.0605(13) 0.0566(14) 0.0538(15) 0.0000(11) -0.0017(10) 0.0136(11)
C6 0.0526(13) 0.0604(14) 0.0543(15) 0.0052(10) 0.0009(10) 0.0137(11)
C22 0.067(2) 0.065(2) 0.056(2) 0.000 0.0102(16) 0.000
C7 0.0573(14) 0.0650(15) 0.0564(16) 0.0087(11) 0.0008(10) 0.0099(12)
C19 0.0580(13) 0.0639(15) 0.0560(15) 0.0048(11) 0.0038(10) 0.0062(12)
C16 0.0587(14) 0.0723(16) 0.0533(15) 0.0007(12) -0.0019(11) 0.0093(12)
C18 0.0580(14) 0.0726(17) 0.0601(16) 0.0004(12) -0.0041(11) 0.0138(13)
C1 0.0586(14) 0.0728(16) 0.0688(18) -0.0015(13) 0.0000(11) 0.0022(13)
C13 0.0719(15) 0.0589(15) 0.0703(18) 0.0008(12) 0.0028(12) 0.0053(13)
C17 0.0621(14) 0.0705(16) 0.0610(17) -0.0038(12) -0.0050(11) 0.0164(13)
C12 0.0622(15) 0.0608(15) 0.0686(18) 0.0088(12) 0.0023(12) 0.0079(12)
C20 0.0742(16) 0.0671(16) 0.075(2) -0.0061(13) 0.0000(13) 0.0213(14)
C21 0.0673(16) 0.0842(19) 0.0716(19) -0.0002(15) -0.0099(13) 0.0296(14)
C4 0.0792(17) 0.0735(17) 0.0559(17) 0.0000(12) -0.0009(12) 0.0082(15)
C8 0.0731(17) 0.094(2) 0.0663(19) 0.0106(15) 0.0062(13) 0.0079(16)
C2 0.0698(16) 0.0776(19) 0.080(2) 0.0101(15) 0.0088(14) 0.0014(14)
C3 0.0843(19) 0.0801(19) 0.0658(19) 0.0126(14) 0.0123(14) 0.0089(16)
C11 0.0731(18) 0.086(2) 0.099(3) 0.0020(17) 0.0054(16) -0.0104(16)
C9 0.079(2) 0.108(2) 0.078(2) 0.0137(18) 0.0204(16) 0.0073(19)
C10 0.0723(19) 0.101(2) 0.115(3) 0.020(2) 0.0199(19) -0.0087(18)
C14 0.124(3) 0.0631(18) 0.126(3) 0.0064(18) 0.044(2) 0.0230(19)
C15 0.111(2) 0.104(3) 0.088(3) -0.0126(19) -0.0072(19) -0.032(2)

loop_
_atom_type_symbol
_atom_type_description
_atom_type_scat_dispersion_real
_atom_type_scat_dispersion_imag
_atom_type_scat_source
C C 0.0181 0.0091 'International Tables Vol C Tables 4.2.6.8 and 6.1.1.4'
H H 0.0000 0.0000 'International Tables Vol C Tables 4.2.6.8 and 6.1.1.4'
N N 0.0311 0.0180 'International Tables Vol C Tables 4.2.6.8 and 6.1.1.4'
O O 0.0492 0.0322 'International Tables Vol C Tables 4.2.6.8 and 6.1.1.4'

loop_
_geom_angle_atom_site_label_1
_geom_angle_atom_site_label_2
_geom_angle_atom_site_label_3
_geom_angle
_geom_angle_site_symmetry_1
_geom_angle_site_symmetry_3
_geom_angle_publ_flag
C6 N1 C7 119.0(2) . . ?
C6 N1 C16 119.2(2) . . ?
C7 N1 C16 119.5(2) . . ?
C6 C5 C13 120.3(2) . . ?
C4 C5 C6 117.1(2) . . ?
C4 C5 C13 122.4(2) . . ?
C5 C6 N1 119.4(2) . . ?
C1 C6 N1 120.4(2) . . ?
C1 C6 C5 120.2(2) . . ?
O1 C22 C19 119.34(16) . 2_656 ?
O1 C22 C19 119.33(16) . . ?
C19 C22 C19 121.3(3) . 2_656 ?
C12 C7 N1 119.7(2) . . ?
C8 C7 N1 120.4(2) . . ?
C8 C7 C12 119.9(2) . . ?
C18 C19 C22 123.3(2) . . ?
C18 C19 C20 118.6(2) . . ?
C20 C19 C22 117.9(2) . . ?
C17 C16 N1 119.0(2) . . ?
C21 C16 N1 121.5(2) . . ?
C21 C16 C17 119.5(2) . . ?
C19 C18 H18 119.8 . . ?
C17 C18 C19 120.5(2) . . ?
C17 C18 H18 119.8 . . ?
C6 C1 H1 119.9 . . ?
C2 C1 C6 120.3(3) . . ?
C2 C1 H1 119.9 . . ?
C5 C13 C12 109.5(2) . . ?
C5 C13 C14 108.1(2) . . ?
C5 C13 C15 111.2(2) . . ?
C12 C13 C14 107.1(2) . . ?
C12 C13 C15 110.8(2) . . ?
C15 C13 C14 110.0(3) . . ?
C16 C17 H17 119.9 . . ?
C18 C17 C16 120.2(2) . . ?
C18 C17 H17 119.9 . . ?
C7 C12 C13 119.9(2) . . ?
C11 C12 C7 117.4(3) . . ?
C11 C12 C13 122.5(3) . . ?
C19 C20 H20 119.5 . . ?
C21 C20 C19 120.9(2) . . ?
C21 C20 H20 119.5 . . ?
C16 C21 H21 119.9 . . ?
C20 C21 C16 120.3(2) . . ?
C20 C21 H21 119.9 . . ?
C5 C4 H4 118.6 . . ?
C3 C4 C5 122.8(3) . . ?
C3 C4 H4 118.6 . . ?
C7 C8 H8 119.5 . . ?
C9 C8 C7 121.0(3) . . ?
C9 C8 H8 119.5 . . ?
C1 C2 H2 119.9 . . ?
C3 C2 C1 120.2(3) . . ?
C3 C2 H2 119.9 . . ?
C4 C3 H3 120.3 . . ?
C2 C3 C4 119.5(3) . . ?
C2 C3 H3 120.3 . . ?
C12 C11 H11 119.1 . . ?
C10 C11 C12 121.7(3) . . ?
C10 C11 H11 119.1 . . ?
C8 C9 H9 120.2 . . ?
C10 C9 C8 119.7(3) . . ?
C10 C9 H9 120.2 . . ?
C11 C10 H10 119.8 . . ?
C9 C10 C11 120.3(3) . . ?
C9 C10 H10 119.8 . . ?
C13 C14 H14A 109.5 . . ?
C13 C14 H14B 109.5 . . ?
C13 C14 H14C 109.5 . . ?
H14A C14 H14B 109.5 . . ?
H14A C14 H14C 109.5 . . ?
H14B C14 H14C 109.5 . . ?
C13 C15 H15A 109.5 . . ?
C13 C15 H15B 109.5 . . ?
C13 C15 H15C 109.5 . . ?
H15A C15 H15B 109.5 . . ?
H15A C15 H15C 109.5 . . ?
H15B C15 H15C 109.5 . . ?

loop_
_geom_bond_atom_site_label_1
_geom_bond_atom_site_label_2
_geom_bond_distance
_geom_bond_site_symmetry_2
_geom_bond_publ_flag
O1 C22 1.199(4) . ?
N1 C6 1.409(3) . ?
N1 C7 1.419(3) . ?
N1 C16 1.433(3) . ?
C5 C6 1.406(4) . ?
C5 C13 1.515(4) . ?
C5 C4 1.384(4) . ?
C6 C1 1.398(4) . ?
C22 C19 1.501(3) . ?
C22 C19 1.501(3) 2_656 ?
C7 C12 1.398(4) . ?
C7 C8 1.392(4) . ?
C19 C18 1.386(3) . ?
C19 C20 1.389(3) . ?
C16 C17 1.384(3) . ?
C16 C21 1.379(4) . ?
C18 H18 0.9300 . ?
C18 C17 1.381(4) . ?
C1 H1 0.9300 . ?
C1 C2 1.383(4) . ?
C13 C12 1.527(4) . ?
C13 C14 1.541(4) . ?
C13 C15 1.539(5) . ?
C17 H17 0.9300 . ?
C12 C11 1.392(4) . ?
C20 H20 0.9300 . ?
C20 C21 1.373(4) . ?
C21 H21 0.9300 . ?
C4 H4 0.9300 . ?
C4 C3 1.382(4) . ?
C8 H8 0.9300 . ?
C8 C9 1.371(4) . ?
C2 H2 0.9300 . ?
C2 C3 1.365(4) . ?
C3 H3 0.9300 . ?
C11 H11 0.9300 . ?
C11 C10 1.381(5) . ?
C9 H9 0.9300 . ?
C9 C10 1.355(5) . ?
C10 H10 0.9300 . ?
C14 H14A 0.9600 . ?
C14 H14B 0.9600 . ?
C14 H14C 0.9600 . ?
C15 H15A 0.9600 . ?
C15 H15B 0.9600 . ?
C15 H15C 0.9600 . ?

loop_
_geom_torsion_atom_site_label_1
_geom_torsion_atom_site_label_2
_geom_torsion_atom_site_label_3
_geom_torsion_atom_site_label_4
_geom_torsion
_geom_torsion_site_symmetry_1
_geom_torsion_site_symmetry_2
_geom_torsion_site_symmetry_3
_geom_torsion_site_symmetry_4
_geom_torsion_publ_flag
O1 C22 C19 C18 148.08(19) . . . . ?
O1 C22 C19 C20 -27.6(2) . . . . ?
N1 C6 C1 C2 -178.2(2) . . . . ?
N1 C7 C12 C13 5.0(3) . . . . ?
N1 C7 C12 C11 179.9(2) . . . . ?
N1 C7 C8 C9 -179.7(3) . . . . ?
N1 C16 C17 C18 -179.8(2) . . . . ?
N1 C16 C21 C20 -179.4(2) . . . . ?
C5 C6 C1 C2 0.7(3) . . . . ?
C5 C13 C12 C7 -30.6(3) . . . . ?
C5 C13 C12 C11 154.8(3) . . . . ?
C5 C4 C3 C2 0.1(4) . . . . ?
C6 N1 C7 C12 23.3(3) . . . . ?
C6 N1 C7 C8 -157.4(2) . . . . ?
C6 N1 C16 C17 -92.6(3) . . . . ?
C6 N1 C16 C21 86.7(3) . . . . ?
C6 C5 C13 C12 31.7(3) . . . . ?
C6 C5 C13 C14 -84.6(3) . . . . ?
C6 C5 C13 C15 154.5(2) . . . . ?
C6 C5 C4 C3 0.6(4) . . . . ?
C6 C1 C2 C3 0.0(4) . . . . ?
C22 C19 C18 C17 -174.3(2) . . . . ?
C22 C19 C20 C21 175.3(2) . . . . ?
C7 N1 C6 C5 -22.2(3) . . . . ?
C7 N1 C6 C1 156.6(2) . . . . ?
C7 N1 C16 C17 104.9(3) . . . . ?
C7 N1 C16 C21 -75.9(3) . . . . ?
C7 C12 C11 C10 -0.6(4) . . . . ?
C7 C8 C9 C10 0.2(5) . . . . ?
C19 C22 C19 C18 -31.92(19) 2_656 . . . ?
C19 C22 C19 C20 152.4(2) 2_656 . . . ?
C19 C18 C17 C16 -1.6(4) . . . . ?
C19 C20 C21 C16 0.0(5) . . . . ?
C16 N1 C6 C5 175.10(19) . . . . ?
C16 N1 C6 C1 -6.0(3) . . . . ?
C16 N1 C7 C12 -174.1(2) . . . . ?
C16 N1 C7 C8 5.3(3) . . . . ?
C18 C19 C20 C21 -0.6(4) . . . . ?
C1 C2 C3 C4 -0.4(4) . . . . ?
C13 C5 C6 N1 -7.1(3) . . . . ?
C13 C5 C6 C1 174.0(2) . . . . ?
C13 C5 C4 C3 -174.3(2) . . . . ?
C13 C12 C11 C10 174.1(3) . . . . ?
C17 C16 C21 C20 -0.2(4) . . . . ?
C12 C7 C8 C9 -0.3(4) . . . . ?
C12 C11 C10 C9 0.5(5) . . . . ?
C20 C19 C18 C17 1.4(4) . . . . ?
C21 C16 C17 C18 0.9(4) . . . . ?
C4 C5 C6 N1 177.9(2) . . . . ?
C4 C5 C6 C1 -1.0(3) . . . . ?
C4 C5 C13 C12 -153.5(2) . . . . ?
C4 C5 C13 C14 90.1(3) . . . . ?
C4 C5 C13 C15 -30.7(3) . . . . ?
C8 C7 C12 C13 -174.3(2) . . . . ?
C8 C7 C12 C11 0.5(4) . . . . ?
C8 C9 C10 C11 -0.3(5) . . . . ?
C14 C13 C12 C7 86.4(3) . . . . ?
C14 C13 C12 C11 -88.2(3) . . . . ?
C15 C13 C12 C7 -153.7(2) . . . . ?
C15 C13 C12 C11 31.7(4) . . . . ?
